data_4507797
loop_
_publ_author_name
'Gee, William J.'
'Batten, Stuart R.'

_publ_section_title
;
 Cuprous Halide Complexes of a Variable Length Ligand: Helices, Cluster
 Chains, and Nets Containing Large Solvated Channels
;
_journal_issue 6
_journal_name_full 'Crystal Growth &amp; Design'
_journal_page_first 2335
_journal_paper_doi 10.1021/cg3018858
_journal_volume 13
_journal_year 2013
_chemical_formula_moiety 'C26 H46 Cl2 Cu N4 O6, 2(C2 H3 N), 2(Cl)'
_chemical_formula_sum 'C30 H52 Cl4 Cu N6 O6'
_chemical_formula_weight 798.12
_chemical_name_systematic
; 
 ? 
;
_space_group_IT_number 2
_symmetry_cell_setting triclinic
_symmetry_space_group_name_Hall '-P 1'
_symmetry_space_group_name_H-M 'P -1'
_atom_sites_solution_hydrogens geom
_atom_sites_solution_primary direct
_atom_sites_solution_secondary difmap
_audit_creation_method SHELXL-97
_cell_angle_alpha 78.835(2)
_cell_angle_beta 77.128(2)
_cell_angle_gamma 75.841(2)
_cell_formula_units_Z 1
_cell_length_a 9.1665(6)
_cell_length_b 10.0157(7)
_cell_length_c 10.8275(7)
_cell_measurement_reflns_used 4203
_cell_measurement_temperature 123(2)
_cell_measurement_theta_max 27.56
_cell_measurement_theta_min 1.95
_cell_volume 929.40(11)
_computing_cell_refinement 'Bruker Apex2 v2.0 (Bruker Axs 2005)'
_computing_data_collection 'Bruker Apex2 v2.0 (Bruker Axs 2005)'
_computing_data_reduction 'Bruker Apex2 v2.0 (Bruker Axs 2005)'
_computing_molecular_graphics 'X-seed (Barbour, 2001)'
_computing_publication_material 'CIFTAB (Sheldrick, 1997)'
_computing_structure_refinement 'SHELXL-97 (Sheldrick, 1997)'
_computing_structure_solution 'SHELXS-97 (Sheldrick, 1997)'
_diffrn_ambient_temperature 123(2)
_diffrn_measured_fraction_theta_full 0.990
_diffrn_measured_fraction_theta_max 0.983
_diffrn_measurement_device_type 'Bruker X8 Apex KAPPA CCD'
_diffrn_measurement_method '0.5 deg frames in phi and omega'
_diffrn_radiation_monochromator graphite
_diffrn_radiation_source 'fine-focus sealed tube'
_diffrn_radiation_type MoK\a
_diffrn_radiation_wavelength 0.71073
_diffrn_reflns_av_R_equivalents 0.0127
_diffrn_reflns_av_sigmaI/netI 0.0200
_diffrn_reflns_limit_h_max 7
_diffrn_reflns_limit_h_min -11
_diffrn_reflns_limit_k_max 13
_diffrn_reflns_limit_k_min -12
_diffrn_reflns_limit_l_max 12
_diffrn_reflns_limit_l_min -14
_diffrn_reflns_number 7871
_diffrn_reflns_theta_full 25.00
_diffrn_reflns_theta_max 27.56
_diffrn_reflns_theta_min 1.95
_diffrn_standards_number 0
_exptl_absorpt_coefficient_mu 0.923
_exptl_absorpt_correction_T_max 0.4587
_exptl_absorpt_correction_T_min 0.2596
_exptl_absorpt_correction_type multi-scan
_exptl_absorpt_process_details 'SADABS (Sheldrick, 1997)'
_exptl_crystal_colour blue
_exptl_crystal_density_diffrn 1.426
_exptl_crystal_density_method 'not measured'
_exptl_crystal_description plate
_exptl_crystal_F_000 419
_exptl_crystal_size_max 1.00
_exptl_crystal_size_mid 0.80
_exptl_crystal_size_min 0.60
_refine_diff_density_max 0.528
_refine_diff_density_min -0.856
_refine_diff_density_rms 0.179
_refine_ls_extinction_method none
_refine_ls_goodness_of_fit_ref 1.212
_refine_ls_hydrogen_treatment constr
_refine_ls_matrix_type full
_refine_ls_number_parameters 217
_refine_ls_number_reflns 4203
_refine_ls_number_restraints 0
_refine_ls_restrained_S_all 1.212
_refine_ls_R_factor_all 0.0279
_refine_ls_R_factor_gt 0.0236
_refine_ls_shift/su_max 0.000
_refine_ls_shift/su_mean 0.000
_refine_ls_structure_factor_coef Fsqd
_refine_ls_weighting_details 'calc w=1/[\s^2^(Fo^2^)+(0.0639P)^2^+0.2547P] where P=(Fo^2^+2Fc^2^)/3'
_refine_ls_weighting_scheme calc
_refine_ls_wR_factor_gt 0.0822
_refine_ls_wR_factor_ref 0.1035
_reflns_number_gt 3976
_reflns_number_total 4203
_reflns_threshold_expression >2sigma(I)
_cod_data_source_file cg3018858_si_008.cif
_cod_data_source_block 7
_cod_database_code 4507797

loop_
_symmetry_equiv_pos_as_xyz
'x, y, z'
'-x, -y, -z'

loop_
_atom_site_label
_atom_site_type_symbol
_atom_site_fract_x
_atom_site_fract_y
_atom_site_fract_z
_atom_site_U_iso_or_equiv
_atom_site_adp_type
_atom_site_occupancy
_atom_site_symmetry_multiplicity
_atom_site_calc_flag
_atom_site_refinement_flags
Cu1 Cu 0.5000 0.5000 0.5000 0.01039(10) Uani 1 2 d S
Cl1 Cl 0.45207(4) 0.61272(4) 0.30035(3) 0.01516(11) Uani 1 1 d .
N1 N 0.29934(15) 0.60695(14) 0.58665(12) 0.0114(3) Uani 1 1 d .
C1 C 0.16498(18) 0.60480(17) 0.55708(15) 0.0135(3) Uani 1 1 d .
H1 H 0.1655 0.5613 0.4884 0.016 Uiso 1 1 calc R
C2 C 0.02588(19) 0.66531(17) 0.62568(16) 0.0155(3) Uani 1 1 d .
H2 H -0.0655 0.6609 0.6044 0.019 Uiso 1 1 calc R
C3 C 0.02486(18) 0.73249(17) 0.72656(15) 0.0134(3) Uani 1 1 d .
H3 H -0.0674 0.7713 0.7754 0.016 Uiso 1 1 calc R
Cl2 Cl 0.39574(4) 0.24987(4) 0.19722(4) 0.01769(11) Uani 1 1 d .
N2 N 0.27110(15) 0.75179(14) 0.94810(12) 0.0113(3) Uani 1 1 d .
H2A H 0.3682 0.7501 0.9039 0.014 Uiso 1 1 calc R
C7 C 0.26273(19) 0.60233(17) 1.00186(15) 0.0157(3) Uani 1 1 d .
H7A H 0.3543 0.5576 1.0369 0.019 Uiso 1 1 calc R
H7B H 0.2619 0.5543 0.9324 0.019 Uiso 1 1 calc R
C6 C 0.16552(18) 0.82520(16) 0.85476(14) 0.0118(3) Uani 1 1 d .
H6A H 0.0623 0.8495 0.9027 0.014 Uiso 1 1 calc R
H6B H 0.1964 0.9112 0.8125 0.014 Uiso 1 1 calc R
C4 C 0.16339(18) 0.74132(16) 0.75407(14) 0.0110(3) Uani 1 1 d .
C5 C 0.29765(18) 0.67529(16) 0.68209(14) 0.0118(3) Uani 1 1 d .
H5 H 0.3907 0.6787 0.7010 0.014 Uiso 1 1 calc R
O1 O -0.00954(14) 0.65849(13) 1.05627(11) 0.0167(2) Uani 1 1 d .
O2 O 0.20166(13) 1.07537(12) 0.95111(11) 0.0148(2) Uani 1 1 d .
O3 O 0.35539(15) 0.33058(13) 0.46951(12) 0.0197(3) Uani 1 1 d .
C12 C 0.25868(18) 1.20078(17) 0.90887(16) 0.0157(3) Uani 1 1 d .
H12A H 0.3540 1.1835 0.8481 0.019 Uiso 1 1 calc R
H12B H 0.2779 1.2335 0.9812 0.019 Uiso 1 1 calc R
C8 C 0.1239(2) 0.58574(18) 1.10523(16) 0.0182(3) Uani 1 1 d .
H8A H 0.1211 0.4879 1.1304 0.022 Uiso 1 1 calc R
H8B H 0.1292 0.6230 1.1800 0.022 Uiso 1 1 calc R
C13 C 0.3677(2) 0.1942(2) 0.53881(18) 0.0255(4) Uani 1 1 d .
H13A H 0.4020 0.1912 0.6171 0.038 Uiso 1 1 calc R
H13B H 0.4400 0.1299 0.4882 0.038 Uiso 1 1 calc R
H13C H 0.2695 0.1693 0.5581 0.038 Uiso 1 1 calc R
C11 C 0.30889(19) 0.96955(18) 1.01137(16) 0.0161(3) Uani 1 1 d .
H11A H 0.3272 1.0006 1.0850 0.019 Uiso 1 1 calc R
H11B H 0.4053 0.9520 0.9519 0.019 Uiso 1 1 calc R
C10 C 0.24947(19) 0.83690(17) 1.05386(15) 0.0150(3) Uani 1 1 d .
H10A H 0.3013 0.7805 1.1213 0.018 Uiso 1 1 calc R
H10B H 0.1412 0.8603 1.0898 0.018 Uiso 1 1 calc R
C9 C -0.14052(19) 0.69157(18) 1.15339(16) 0.0166(3) Uani 1 1 d .
H9A H -0.1132 0.7279 1.2200 0.020 Uiso 1 1 calc R
H9B H -0.1805 0.6089 1.1918 0.020 Uiso 1 1 calc R
N3 N 0.0015(2) 1.08834(19) 0.66860(17) 0.0309(4) Uani 1 1 d .
C14 C -0.1047(2) 1.07537(19) 0.63867(17) 0.0219(4) Uani 1 1 d .
C15 C -0.2412(2) 1.0587(2) 0.60137(19) 0.0255(4) Uani 1 1 d .
H15A H -0.3201 1.1409 0.6117 0.038 Uiso 1 1 calc R
H15B H -0.2759 0.9798 0.6544 0.038 Uiso 1 1 calc R
H15C H -0.2179 1.0444 0.5134 0.038 Uiso 1 1 calc R
H3A H 0.3657 0.3286 0.3812 0.041(7) Uiso 1 1 d R

loop_
_atom_site_aniso_label
_atom_site_aniso_U_11
_atom_site_aniso_U_22
_atom_site_aniso_U_33
_atom_site_aniso_U_23
_atom_site_aniso_U_13
_atom_site_aniso_U_12
Cu1 0.00999(15) 0.01188(15) 0.00805(15) -0.00262(10) -0.00049(10) -0.00012(10)
Cl1 0.0180(2) 0.0153(2) 0.01083(19) -0.00047(14) -0.00337(14) -0.00147(15)
N1 0.0116(6) 0.0114(6) 0.0107(6) -0.0021(5) -0.0012(5) -0.0020(5)
C1 0.0149(7) 0.0132(7) 0.0136(7) -0.0028(6) -0.0040(6) -0.0031(6)
C2 0.0118(7) 0.0155(8) 0.0202(8) -0.0024(6) -0.0057(6) -0.0025(6)
C3 0.0101(7) 0.0126(7) 0.0150(7) -0.0011(6) 0.0000(5) -0.0008(6)
Cl2 0.0132(2) 0.0261(2) 0.0159(2) -0.00804(15) -0.00068(14) -0.00602(16)
N2 0.0109(6) 0.0111(6) 0.0104(6) -0.0021(5) -0.0011(5) -0.0001(5)
C7 0.0183(8) 0.0099(7) 0.0160(7) -0.0002(6) -0.0035(6) 0.0012(6)
C6 0.0134(7) 0.0100(7) 0.0107(6) -0.0018(5) -0.0032(5) 0.0011(6)
C4 0.0127(7) 0.0095(7) 0.0097(6) -0.0005(5) -0.0012(5) -0.0019(6)
C5 0.0111(7) 0.0127(7) 0.0116(7) -0.0023(5) -0.0015(5) -0.0026(6)
O1 0.0152(6) 0.0179(6) 0.0155(6) -0.0023(4) -0.0016(4) -0.0017(5)
O2 0.0130(5) 0.0111(6) 0.0211(6) -0.0014(4) -0.0051(4) -0.0033(4)
O3 0.0235(6) 0.0189(6) 0.0174(6) -0.0060(5) -0.0015(5) -0.0051(5)
C12 0.0138(7) 0.0166(8) 0.0178(7) -0.0025(6) -0.0007(6) -0.0073(6)
C8 0.0194(8) 0.0141(8) 0.0172(8) 0.0036(6) -0.0029(6) -0.0013(6)
C13 0.0324(10) 0.0232(9) 0.0240(9) -0.0027(7) -0.0054(8) -0.0119(8)
C11 0.0143(7) 0.0169(8) 0.0185(8) -0.0060(6) -0.0061(6) -0.0003(6)
C10 0.0189(8) 0.0148(8) 0.0106(7) -0.0040(6) -0.0035(6) 0.0003(6)
C9 0.0171(8) 0.0165(8) 0.0154(7) -0.0008(6) -0.0001(6) -0.0060(6)
N3 0.0348(10) 0.0299(9) 0.0283(9) -0.0014(7) -0.0077(7) -0.0079(8)
C14 0.0309(10) 0.0154(8) 0.0157(8) -0.0012(6) -0.0014(7) -0.0015(7)
C15 0.0287(10) 0.0204(9) 0.0268(9) -0.0046(7) -0.0045(7) -0.0039(7)

loop_
_atom_type_symbol
_atom_type_description
_atom_type_scat_dispersion_real
_atom_type_scat_dispersion_imag
_atom_type_scat_source
C C 0.0033 0.0016 'International Tables Vol C Tables 4.2.6.8 and 6.1.1.4'
H H 0.0000 0.0000 'International Tables Vol C Tables 4.2.6.8 and 6.1.1.4'
N N 0.0061 0.0033 'International Tables Vol C Tables 4.2.6.8 and 6.1.1.4'
O O 0.0106 0.0060 'International Tables Vol C Tables 4.2.6.8 and 6.1.1.4'
Cu Cu 0.3201 1.2651 'International Tables Vol C Tables 4.2.6.8 and 6.1.1.4'
Cl Cl 0.1484 0.1585 'International Tables Vol C Tables 4.2.6.8 and 6.1.1.4'

loop_
_geom_angle_atom_site_label_1
_geom_angle_atom_site_label_2
_geom_angle_atom_site_label_3
_geom_angle
_geom_angle_site_symmetry_1
_geom_angle_site_symmetry_3
N1 Cu1 N1 180.000(1) . 2_666
N1 Cu1 Cl1 88.98(4) . 2_666
N1 Cu1 Cl1 91.02(4) 2_666 2_666
N1 Cu1 Cl1 91.02(4) . .
N1 Cu1 Cl1 88.98(4) 2_666 .
Cl1 Cu1 Cl1 180.000(9) 2_666 .
C5 N1 C1 118.52(13) . .
C5 N1 Cu1 119.49(10) . .
C1 N1 Cu1 121.85(10) . .
N1 C1 C2 122.08(14) . .
N1 C1 H1 119.0 . .
C2 C1 H1 119.0 . .
C3 C2 C1 119.06(15) . .
C3 C2 H2 120.5 . .
C1 C2 H2 120.5 . .
C2 C3 C4 119.36(14) . .
C2 C3 H3 120.3 . .
C4 C3 H3 120.3 . .
C10 N2 C7 111.07(12) . .
C10 N2 C6 110.02(11) . .
C7 N2 C6 116.05(12) . .
C10 N2 H2A 106.4 . .
C7 N2 H2A 106.4 . .
C6 N2 H2A 106.4 . .
N2 C7 C8 114.22(13) . .
N2 C7 H7A 108.7 . .
C8 C7 H7A 108.7 . .
N2 C7 H7B 108.7 . .
C8 C7 H7B 108.7 . .
H7A C7 H7B 107.6 . .
C4 C6 N2 114.51(12) . .
C4 C6 H6A 108.6 . .
N2 C6 H6A 108.6 . .
C4 C6 H6B 108.6 . .
N2 C6 H6B 108.6 . .
H6A C6 H6B 107.6 . .
C5 C4 C3 117.78(14) . .
C5 C4 C6 121.77(14) . .
C3 C4 C6 120.40(14) . .
N1 C5 C4 123.10(14) . .
N1 C5 H5 118.5 . .
C4 C5 H5 118.5 . .
C8 O1 C9 113.57(12) . .
C11 O2 C12 110.72(12) . .
C13 O3 H3A 110.6 . .
O2 C12 C9 108.23(13) . 2_577
O2 C12 H12A 110.1 . .
C9 C12 H12A 110.1 2_577 .
O2 C12 H12B 110.1 . .
C9 C12 H12B 110.1 2_577 .
H12A C12 H12B 108.4 . .
O1 C8 C7 108.59(13) . .
O1 C8 H8A 110.0 . .
C7 C8 H8A 110.0 . .
O1 C8 H8B 110.0 . .
C7 C8 H8B 110.0 . .
H8A C8 H8B 108.4 . .
O3 C13 H13A 109.5 . .
O3 C13 H13B 109.5 . .
H13A C13 H13B 109.5 . .
O3 C13 H13C 109.5 . .
H13A C13 H13C 109.5 . .
H13B C13 H13C 109.5 . .
O2 C11 C10 110.56(13) . .
O2 C11 H11A 109.5 . .
C10 C11 H11A 109.5 . .
O2 C11 H11B 109.5 . .
C10 C11 H11B 109.5 . .
H11A C11 H11B 108.1 . .
N2 C10 C11 113.98(13) . .
N2 C10 H10A 108.8 . .
C11 C10 H10A 108.8 . .
N2 C10 H10B 108.8 . .
C11 C10 H10B 108.8 . .
H10A C10 H10B 107.7 . .
O1 C9 C12 107.56(13) . 2_577
O1 C9 H9A 110.2 . .
C12 C9 H9A 110.2 2_577 .
O1 C9 H9B 110.2 . .
C12 C9 H9B 110.2 2_577 .
H9A C9 H9B 108.5 . .
N3 C14 C15 179.6(2) . .
C14 C15 H15A 109.5 . .
C14 C15 H15B 109.5 . .
H15A C15 H15B 109.5 . .
C14 C15 H15C 109.5 . .
H15A C15 H15C 109.5 . .
H15B C15 H15C 109.5 . .

loop_
_geom_bond_atom_site_label_1
_geom_bond_atom_site_label_2
_geom_bond_distance
_geom_bond_site_symmetry_2
Cu1 N1 2.0167(13) .
Cu1 N1 2.0167(13) 2_666
Cu1 Cl1 2.3186(4) 2_666
Cu1 Cl1 2.3186(4) .
N1 C5 1.341(2) .
N1 C1 1.346(2) .
C1 C2 1.385(2) .
C1 H1 0.9300 .
C2 C3 1.387(2) .
C2 H2 0.9300 .
C3 C4 1.394(2) .
C3 H3 0.9300 .
N2 C10 1.5071(19) .
N2 C7 1.511(2) .
N2 C6 1.5162(19) .
N2 H2A 0.9100 .
C7 C8 1.515(2) .
C7 H7A 0.9700 .
C7 H7B 0.9700 .
C6 C4 1.506(2) .
C6 H6A 0.9700 .
C6 H6B 0.9700 .
C4 C5 1.390(2) .
C5 H5 0.9300 .
O1 C8 1.418(2) .
O1 C9 1.427(2) .
O2 C11 1.4224(19) .
O2 C12 1.4326(19) .
O3 C13 1.416(2) .
O3 H3A 0.9432 .
C12 C9 1.504(2) 2_577
C12 H12A 0.9700 .
C12 H12B 0.9700 .
C8 H8A 0.9700 .
C8 H8B 0.9700 .
C13 H13A 0.9600 .
C13 H13B 0.9600 .
C13 H13C 0.9600 .
C11 C10 1.510(2) .
C11 H11A 0.9700 .
C11 H11B 0.9700 .
C10 H10A 0.9700 .
C10 H10B 0.9700 .
C9 C12 1.504(2) 2_577
C9 H9A 0.9700 .
C9 H9B 0.9700 .
N3 C14 1.136(3) .
C14 C15 1.453(3) .
C15 H15A 0.9600 .
C15 H15B 0.9600 .
C15 H15C 0.9600 .

loop_
_geom_hbond_atom_site_label_D
_geom_hbond_atom_site_label_H
_geom_hbond_atom_site_label_A
_geom_hbond_distance_DH
_geom_hbond_distance_HA
_geom_hbond_distance_DA
_geom_hbond_angle_DHA
_geom_hbond_site_symmetry_A
O3 H3A Cl2 0.94 2.22 3.1262(13) 161.1 .
N2 H2A Cl2 0.91 2.20 3.1059(14) 177.8 2_666
